data_7236146
loop_
_publ_author_name
'Majumder, Joydeb'
'Deb, Jolly'
'Husain, Ahmad'
'Jana, Siddhartha Sankar'
'Dastidar, Parthasarathi'

_publ_section_title
;
 Cetirizine derived supramolecular topical gel in action: rational design,
 characterization and in vivo self-delivery application in treating skin
 allergy in mice
;
_journal_issue 32
_journal_name_full 'Journal of Materials Chemistry B'
_journal_page_first 6634
_journal_paper_doi 10.1039/C5TB00676G
_journal_volume 3
_journal_year 2015
_chemical_formula_moiety '2(C21 H24 Cl N2 O3), 2(C4 H12 N O3), 5(H2 O)'
_chemical_formula_sum 'C50 H82 Cl2 N6 O17'
_chemical_formula_weight 1110.11
_space_group_crystal_system triclinic
_space_group_IT_number 2
_space_group_name_Hall '-P 1'
_space_group_name_H-M_alt 'P -1'
_atom_sites_solution_hydrogens mixed
_atom_sites_solution_primary direct
_audit_creation_date 2014-12-11
_audit_creation_method
;
Olex2 1.2
(compiled 2014.11.28 svn.r3106 for OlexSys, GUI svn.r4959)
;
_audit_update_record
;
2015-03-13 deposited with the CCDC.
2015-07-13 downloaded from the CCDC.
;
_cell_angle_alpha 102.078(12)
_cell_angle_beta 90.025(13)
_cell_angle_gamma 113.655(12)
_cell_formula_units_Z 2
_cell_length_a 10.900(11)
_cell_length_b 11.786(12)
_cell_length_c 24.64(3)
_cell_measurement_reflns_used 2742
_cell_measurement_temperature 100(2)
_cell_volume 2823(5)
_computing_molecular_graphics 'Olex2 (Dolomanov et al., 2009)'
_computing_publication_material 'Olex2 (Dolomanov et al., 2009)'
_computing_structure_refinement ShelXL-2014/7
_computing_structure_solution 'ShelXS (Sheldrick, 2008)'
_diffrn_ambient_temperature 100.15
_diffrn_measured_fraction_theta_full 0.970
_diffrn_measured_fraction_theta_max 0.970
_diffrn_radiation_type MoK\a
_diffrn_radiation_wavelength 0.71073
_diffrn_reflns_av_R_equivalents 0.1190
_diffrn_reflns_av_unetI/netI 0.1753
_diffrn_reflns_Laue_measured_fraction_full 0.970
_diffrn_reflns_Laue_measured_fraction_max 0.970
_diffrn_reflns_limit_h_max 13
_diffrn_reflns_limit_h_min -13
_diffrn_reflns_limit_k_max 14
_diffrn_reflns_limit_k_min -14
_diffrn_reflns_limit_l_max 30
_diffrn_reflns_limit_l_min -29
_diffrn_reflns_number 36556
_diffrn_reflns_point_group_measured_fraction_full 0.970
_diffrn_reflns_point_group_measured_fraction_max 0.970
_diffrn_reflns_theta_full 26.498
_diffrn_reflns_theta_max 26.498
_diffrn_reflns_theta_min 1.698
_exptl_absorpt_coefficient_mu 0.188
_exptl_absorpt_correction_T_max 0.7454
_exptl_absorpt_correction_T_min 0.6831
_exptl_absorpt_correction_type multi-scan
_exptl_absorpt_process_details 'SADABS 2014/4'
_exptl_crystal_colour colourless
_exptl_crystal_density_diffrn 1.306
_exptl_crystal_description plates
_exptl_crystal_F_000 1188
_exptl_crystal_size_max 0.15
_exptl_crystal_size_mid 0.1
_exptl_crystal_size_min 0.05
_exptl_transmission_factor_max 0.7447
_exptl_transmission_factor_min 0.6785
_refine_diff_density_max 1.358
_refine_diff_density_min -0.472
_refine_diff_density_rms 0.076
_refine_ls_extinction_coef 0.0141(11)
_refine_ls_extinction_expression Fc^*^=kFc[1+0.001xFc^2^\l^3^/sin(2\q)]^-1/4^
_refine_ls_extinction_method 'SHELXL-2014/7 (Sheldrick 2014'
_refine_ls_goodness_of_fit_ref 0.924
_refine_ls_hydrogen_treatment mixed
_refine_ls_matrix_type full
_refine_ls_number_parameters 754
_refine_ls_number_reflns 11364
_refine_ls_number_restraints 946
_refine_ls_restrained_S_all 0.890
_refine_ls_R_factor_all 0.1915
_refine_ls_R_factor_gt 0.0741
_refine_ls_shift/su_max 0.000
_refine_ls_shift/su_mean 0.000
_refine_ls_structure_factor_coef Fsqd
_refine_ls_weighting_details 'w=1/[\s^2^(Fo^2^)+(0.0831P)^2^] where P=(Fo^2^+2Fc^2^)/3'
_refine_ls_weighting_scheme calc
_refine_ls_wR_factor_gt 0.1572
_refine_ls_wR_factor_ref 0.1891
_reflns_Friedel_coverage 0.000
_reflns_number_gt 5158
_reflns_number_total 11364
_reflns_threshold_expression 'I > 2\s(I)'
_cod_data_source_file c5tb00676g2.cif
_cod_data_source_block jm0206ln_0m
_cod_database_code 7236146
_shelx_space_group_comment
;
The symmetry employed for this shelxl refinement is uniquely defined
by the following loop, which should always be used as a source of
symmetry information in preference to the above space-group names.
They are only intended as comments.
;
_shelx_estimated_absorpt_t_max 0.991
_shelx_estimated_absorpt_t_min 0.972
_olex2_refinement_description
;
1. Fixed Uiso
 At 1.2 times of:
  All C(H) groups, All C(H,H) groups, All N(H,H,H) groups
 At 1.5 times of:
  All O(H) groups, All O(H,H) groups, All O(H,H,H) groups
2. Restrained distances
 C1A-C6A
 1.39 with sigma of 0.01
 C6A-C5A
 1.39 with sigma of 0.01
 C5A-C4A
 1.39 with sigma of 0.01
 C4A-C3A
 1.39 with sigma of 0.01
 C1A-C2A
 1.39 with sigma of 0.01
 C3A-C2A
 1.39 with sigma of 0.01
 C10B-C9B
 1.39 with sigma of 0.01
 C9B-C8B
 1.39 with sigma of 0.01
 C8B-C13B
 1.39 with sigma of 0.01
 C13B-C12B
 1.39 with sigma of 0.01
 C10B-C11B
 1.39 with sigma of 0.01
 C12B-C11B
 1.39 with sigma of 0.01
 C8A-C9A
 1.39 with sigma of 0.01
 C9A-C10A
 1.39 with sigma of 0.01
 C10A-C11A
 1.39 with sigma of 0.01
 C11A-C12A
 1.39 with sigma of 0.01
 C8A-C13A
 1.39 with sigma of 0.01
 C12A-C13A
 1.39 with sigma of 0.01
 C25A-C24A
 1.39 with sigma of 0.01
 C24A-C23A
 1.39 with sigma of 0.01
 C23A-C22A
 1.39 with sigma of 0.01
 C22A-C27A
 1.39 with sigma of 0.01
 C25A-C26A
 1.39 with sigma of 0.01
 C27A-C26A
 1.39 with sigma of 0.01
 C29A-C30A
 1.39 with sigma of 0.01
 C30A-C31A
 1.39 with sigma of 0.01
 C31A-C32A
 1.39 with sigma of 0.01
 C32A-C33A
 1.39 with sigma of 0.01
 C29A-C34A
 1.39 with sigma of 0.01
 C33A-C34A
 1.39 with sigma of 0.01
3. Rigid bond restraints
 All non-hydrogen atoms
 with sigma for 1-2 distances of 0.01 and sigma for 1-3 distances of 0.01
4. Uiso/Uaniso restraints and constraints
All non-hydrogen atoms have similar U: within 1.7A with sigma of 0.04 and sigma
for terminal atoms of 0.08
Uanis(C6B) = Uanis(C10A)
Uanis(C5B) = Uanis(C9A)
Uanis(C13A) = Uanis(C3B)
Uanis(C1A) = Uanis(C11B)
Uanis(C9B) = Uanis(C5A)
5. Others
 Sof(Cl1B)=Sof(C4B)=Sof(C5B)=Sof(H5B)=Sof(C6B)=Sof(H6B)=Sof(C1B)=Sof(C2B)=
 Sof(H2B)=Sof(C3B)=Sof(H3B)=Sof(H7B)=Sof(C12B)=Sof(H12B)=Sof(C13B)=Sof(H13B)=
 Sof(C8B)=Sof(C9B)=Sof(H9B)=Sof(C10B)=Sof(H10B)=Sof(C11B)=Sof(H11B)=1-FVAR(1)
 Sof(Cl1A)=Sof(C1A)=Sof(C2A)=Sof(H2A)=Sof(C3A)=Sof(H3A)=Sof(C4A)=Sof(C5A)=
 Sof(H5A)=Sof(C6A)=Sof(H6A)=Sof(H7A)=Sof(C8A)=Sof(C9A)=Sof(H9A)=Sof(C10A)=
 Sof(H10A)=Sof(C11A)=Sof(H11A)=Sof(C12A)=Sof(H12A)=Sof(C13A)=Sof(H13A)=FVAR(1)
6.a Free rotating group:
 O13(O16,H16D,O15,H15C,H15D,O17,H17C,H17D,O14,H14D,H13C,H13D)
6.b Ternary CH refined with riding coordinates:
 C7(H7B), C28(H28)
6.c Secondary CH2 refined with riding coordinates:
 C14(H14A,H14B), C15(H15A,H15B), C16(H16A,H16B), C17(H17A,H17B), C18(H18A,
 H18B), C19(H19A,H19B), C20(H20A,H20B), C35(H35A,H35B), C36(H36A,H36B),
 C37(H37A,H37B), C38(H38A,H38B), C43(H43A,H43B), C45(H45A,H45B), C46(H46A,H46B),
  C47(H47A,H47B), C49(H49A,H49B), C50(H50A,H50B), C39(H39A,H39B), C40(H40A,
 H40B), C41(H41A,H41B)
6.d Aromatic/amide H refined with riding coordinates:
 C2A(H2A), C3A(H3A), C5B(H5B), C6B(H6B), C2B(H2B), C3B(H3B), C5A(H5A),
 C6A(H6A), C9A(H9A), C10A(H10A), C11A(H11A), C12A(H12A), C12B(H12B), C13B(H13B),
  C9B(H9B), C10B(H10B), C11B(H11B), C13A(H13A), C23A(H23A), C24A(H24A),
 C25A(H25A), C26A(H26A), C27A(H27A), C30A(H30A), C31A(H31A), C33A(H33A),
 C34A(H34A)
6.e Fitted hexagon refined as free rotating group:
 C4B(C5B,C6B,C1B,C2B,C3B), C12B(C13B,C8B,C9B,C10B,C11B)
6.f Idealised Me refined as rotating group:
 N5(H5C,H5D,H5E), N6(H6C,H6D,H6E)
6.g Idealised tetrahedral OH refined as rotating group:
 O7(H7), O8(H8), O9(H9), O11(H11), O12(H12)
;

loop_
_space_group_symop_operation_xyz
'x, y, z'
'-x, -y, -z'

loop_
_atom_site_label
_atom_site_type_symbol
_atom_site_fract_x
_atom_site_fract_y
_atom_site_fract_z
_atom_site_U_iso_or_equiv
_atom_site_adp_type
_atom_site_occupancy
_atom_site_site_symmetry_order
_atom_site_calc_flag
_atom_site_refinement_flags_posn
_atom_site_refinement_flags_adp
_atom_site_refinement_flags_occupancy
_atom_site_disorder_assembly
_atom_site_disorder_group
Cl1A Cl 0.67127(14) 0.22349(14) 0.50425(6) 0.0398(5) Uani 0.759(3) 1 d . U P A 1
Cl1B Cl -0.0656(6) 0.4822(5) 0.6167(2) 0.0537(18) Uani 0.241(3) 1 d . U P A 2
Cl2A Cl 0.33319(14) -0.17074(11) 0.34724(6) 0.0577(4) Uani 1 1 d . U . . .
O1 O -0.3114(2) -0.1514(2) 0.21184(11) 0.0261(7) Uani 1 1 d . U . . .
O2 O -0.2520(3) -0.0145(2) 0.13691(12) 0.0331(7) Uani 1 1 d . U . . .
O3 O -0.4676(3) -0.0610(2) 0.11253(12) 0.0290(7) Uani 1 1 d . U . . .
N1 N 0.0508(3) 0.1102(3) 0.40397(15) 0.0367(9) Uani 1 1 d . U . . .
N2 N -0.1205(3) -0.0724(3) 0.30834(14) 0.0331(9) Uani 1 1 d . U . . .
N3 N 0.7217(3) 0.3663(3) 0.26576(16) 0.0358(9) Uani 1 1 d . U . . .
N4 N 0.9756(3) 0.4570(3) 0.21857(14) 0.0252(8) Uani 1 1 d . U . . .
C1A C 0.5206(6) 0.2291(6) 0.4856(3) 0.0264(15) Uani 0.759(3) 1 d D U P A 1
C2A C 0.4022(7) 0.1315(8) 0.4937(4) 0.032(2) Uani 0.759(3) 1 d D U P A 1
H2A H 0.4034 0.0658 0.5101 0.039 Uiso 0.759(3) 1 calc R . P A 1
C3A C 0.2810(7) 0.1343(11) 0.4765(5) 0.035(2) Uani 0.759(3) 1 d D U P A 1
H3A H 0.1987 0.0705 0.4828 0.042 Uiso 0.759(3) 1 calc R . P A 1
C4A C 0.2766(8) 0.2267(11) 0.4505(5) 0.031(2) Uani 0.759(3) 1 d D U P A 1
C4B C 0.086(5) 0.281(4) 0.4844(15) 0.035(6) Uani 0.241(3) 1 d . U P A 2
C5B C 0.020(5) 0.224(3) 0.5261(17) 0.041(2) Uani 0.241(3) 1 d G U P A 2
H5B H -0.0053 0.1355 0.5232 0.049 Uiso 0.241(3) 1 calc R . P A 2
C6B C -0.010(4) 0.296(3) 0.5721(14) 0.046(2) Uani 0.241(3) 1 d G U P A 2
H6B H -0.0558 0.2569 0.6006 0.055 Uiso 0.241(3) 1 calc R . P A 2
C1B C 0.026(5) 0.425(3) 0.5764(15) 0.051(7) Uani 0.241(3) 1 d G U P A 2
C2B C 0.093(5) 0.482(3) 0.5347(15) 0.040(6) Uani 0.241(3) 1 d G U P A 2
H2B H 0.1177 0.5703 0.5376 0.048 Uiso 0.241(3) 1 calc R . P A 2
C3B C 0.123(4) 0.410(4) 0.4887(13) 0.039(2) Uani 0.241(3) 1 d G U P A 2
H3B H 0.1681 0.4489 0.4602 0.047 Uiso 0.241(3) 1 calc R . P A 2
C5A C 0.3983(7) 0.3218(9) 0.4428(4) 0.0358(15) Uani 0.759(3) 1 d D U P A 1
H5A H 0.3983 0.3869 0.4257 0.043 Uiso 0.759(3) 1 calc R . P A 1
C6A C 0.5188(7) 0.3216(8) 0.4601(4) 0.0317(18) Uani 0.759(3) 1 d D U P A 1
H6A H 0.6013 0.3861 0.4544 0.038 Uiso 0.759(3) 1 calc R . P A 1
C7 C 0.1516(5) 0.2341(4) 0.4339(2) 0.0389(11) Uani 1 1 d . U . . .
H7B H 0.1782 0.2957 0.4091 0.047 Uiso 0.241(3) 1 calc R . P A 2
H7A H 0.177(5) 0.289(5) 0.409(2) 0.047 Uiso 0.759(3) 1 d R . P A 1
C8A C 0.1001(17) 0.2933(11) 0.4849(5) 0.033(2) Uani 0.759(3) 1 d D U P A 1
C9A C 0.0135(17) 0.2130(10) 0.5151(5) 0.041(2) Uani 0.759(3) 1 d D U P A 1
H9A H -0.0131 0.1237 0.5036 0.049 Uiso 0.759(3) 1 calc R . P A 1
C10A C -0.0346(12) 0.2636(8) 0.5624(4) 0.046(2) Uani 0.759(3) 1 d D U P A 1
H10A H -0.0932 0.2090 0.5836 0.055 Uiso 0.759(3) 1 calc R . P A 1
C11A C 0.0039(14) 0.3943(9) 0.5784(5) 0.056(3) Uani 0.759(3) 1 d D U P A 1
H11A H -0.0310 0.4290 0.6098 0.068 Uiso 0.759(3) 1 calc R . P A 1
C12A C 0.0918(16) 0.4734(10) 0.5491(5) 0.054(4) Uani 0.759(3) 1 d D U P A 1
H12A H 0.1205 0.5629 0.5610 0.065 Uiso 0.759(3) 1 calc R . P A 1
C12B C 0.378(2) 0.110(2) 0.5084(12) 0.035(5) Uani 0.241(3) 1 d D U P A 2
H12B H 0.3632 0.0435 0.5268 0.041 Uiso 0.241(3) 1 calc R . P A 2
C13B C 0.2684(16) 0.127(3) 0.4884(16) 0.033(5) Uani 0.241(3) 1 d DG U P A 2
H13B H 0.1794 0.0723 0.4932 0.040 Uiso 0.241(3) 1 calc R . P A 2
C8B C 0.289(2) 0.225(4) 0.4614(17) 0.032(5) Uani 0.241(3) 1 d DG U P A 2
C9B C 0.419(3) 0.306(3) 0.4544(14) 0.0358(15) Uani 0.241(3) 1 d DG U P A 2
H9B H 0.4337 0.3727 0.4359 0.043 Uiso 0.241(3) 1 calc R . P A 2
C10B C 0.5286(18) 0.2888(19) 0.4744(9) 0.032(5) Uani 0.241(3) 1 d DG U P A 2
H10B H 0.6175 0.3440 0.4696 0.039 Uiso 0.241(3) 1 calc R . P A 2
C11B C 0.5076(18) 0.1910(19) 0.5014(8) 0.0264(15) Uani 0.241(3) 1 d DG U P A 2
H11B H 0.5822 0.1794 0.5150 0.032 Uiso 0.241(3) 1 calc R . P A 2
C13A C 0.1388(12) 0.4236(10) 0.5022(3) 0.039(2) Uani 0.759(3) 1 d D U P A 1
H13A H 0.1982 0.4789 0.4817 0.047 Uiso 0.759(3) 1 calc R . P A 1
C14 C -0.0672(4) 0.1212(4) 0.3822(2) 0.0418(12) Uani 1 1 d . U . . .
H14A H -0.0416 0.1741 0.3543 0.050 Uiso 1 1 calc R . . . .
H14B H -0.1042 0.1629 0.4128 0.050 Uiso 1 1 calc R . . . .
C15 C -0.1728(4) -0.0104(4) 0.35527(19) 0.0391(11) Uani 1 1 d . U . . .
H15A H -0.1983 -0.0631 0.3833 0.047 Uiso 1 1 calc R . . . .
H15B H -0.2543 -0.0033 0.3416 0.047 Uiso 1 1 calc R . . . .
C16 C 0.0037(4) -0.0757(4) 0.32832(19) 0.0380(11) Uani 1 1 d . U . . .
H16A H 0.0414 -0.1134 0.2966 0.046 Uiso 1 1 calc R . . . .
H16B H -0.0164 -0.1305 0.3555 0.046 Uiso 1 1 calc R . . . .
C17 C 0.1062(4) 0.0553(4) 0.35565(19) 0.0424(12) Uani 1 1 d . U . . .
H17A H 0.1898 0.0503 0.3682 0.051 Uiso 1 1 calc R . . . .
H17B H 0.1282 0.1104 0.3286 0.051 Uiso 1 1 calc R . . . .
C18 C -0.2202(4) -0.2042(4) 0.28456(18) 0.0350(11) Uani 1 1 d . U . . .
H18A H -0.2439 -0.2505 0.3149 0.042 Uiso 1 1 calc R . . . .
H18B H -0.1774 -0.2475 0.2572 0.042 Uiso 1 1 calc R . . . .
C19 C -0.3467(4) -0.2141(4) 0.25656(17) 0.0297(10) Uani 1 1 d . U . . .
H19A H -0.4082 -0.3046 0.2422 0.036 Uiso 1 1 calc R . . . .
H19B H -0.3929 -0.1736 0.2834 0.036 Uiso 1 1 calc R . . . .
C20 C -0.4221(4) -0.1488(4) 0.18316(18) 0.0282(10) Uani 1 1 d . U . . .
H20A H -0.4724 -0.1138 0.2102 0.034 Uiso 1 1 calc R . . . .
H20B H -0.4836 -0.2365 0.1640 0.034 Uiso 1 1 calc R . . . .
C21 C -0.3752(4) -0.0678(3) 0.14072(17) 0.0246(10) Uani 1 1 d . U . . .
C22A C 0.5368(4) 0.4132(4) 0.30610(19) 0.0365(11) Uani 1 1 d D U . . .
C23A C 0.4140(5) 0.4165(5) 0.2940(2) 0.0528(13) Uani 1 1 d D U . . .
H23A H 0.3564 0.3601 0.2620 0.063 Uiso 1 1 calc R . . . .
C24A C 0.3761(5) 0.5030(5) 0.3291(2) 0.0597(15) Uani 1 1 d D U . . .
H24A H 0.2903 0.5025 0.3218 0.072 Uiso 1 1 calc R . . . .
C25A C 0.4593(5) 0.5885(5) 0.3739(2) 0.0575(14) Uani 1 1 d D U . . .
H25A H 0.4339 0.6504 0.3960 0.069 Uiso 1 1 calc R . . . .
C26A C 0.5796(5) 0.5851(4) 0.38683(19) 0.0407(12) Uani 1 1 d D U . . .
H26A H 0.6363 0.6427 0.4188 0.049 Uiso 1 1 calc R . . . .
C27A C 0.6191(5) 0.4970(4) 0.35317(18) 0.0380(11) Uani 1 1 d D U . . .
H27A H 0.7023 0.4944 0.3624 0.046 Uiso 1 1 calc R . . . .
C28 C 0.5762(4) 0.3148(4) 0.26755(19) 0.0380(11) Uani 1 1 d . U . . .
H28 H 0.5332 0.2970 0.2291 0.046 Uiso 1 1 calc R . . . .
C29A C 0.5234(4) 0.1913(4) 0.28774(18) 0.0343(11) Uani 1 1 d D U . . .
C30A C 0.5826(4) 0.1771(4) 0.33484(18) 0.0358(11) Uani 1 1 d D U . . .
H30A H 0.6631 0.2441 0.3539 0.043 Uiso 1 1 calc R . . . .
C31A C 0.5246(4) 0.0658(4) 0.35389(19) 0.0357(11) Uani 1 1 d D U . . .
H31A H 0.5641 0.0564 0.3861 0.043 Uiso 1 1 calc R . . . .
C32A C 0.4076(4) -0.0317(4) 0.32483(19) 0.0347(11) Uani 1 1 d D U . . .
C33A C 0.3505(5) -0.0167(4) 0.27874(19) 0.0397(12) Uani 1 1 d D U . . .
H33A H 0.2705 -0.0837 0.2594 0.048 Uiso 1 1 calc R . . . .
C34A C 0.4071(4) 0.0933(4) 0.26018(18) 0.0392(12) Uani 1 1 d D U . . .
H34A H 0.3659 0.1021 0.2282 0.047 Uiso 1 1 calc R . . . .
C35 C 0.7749(4) 0.2770(4) 0.23513(19) 0.0351(11) Uani 1 1 d . U . . .
H35A H 0.7406 0.2511 0.1953 0.042 Uiso 1 1 calc R . . . .
H35B H 0.7447 0.1998 0.2504 0.042 Uiso 1 1 calc R . . . .
C36 C 0.9261(4) 0.3407(4) 0.24082(18) 0.0308(10) Uani 1 1 d . U . . .
H36A H 0.9598 0.3634 0.2806 0.037 Uiso 1 1 calc R . . . .
H36B H 0.9620 0.2806 0.2205 0.037 Uiso 1 1 calc R . . . .
C37 C 0.9143(4) 0.5426(4) 0.24572(18) 0.0286(10) Uani 1 1 d . U . . .
H37A H 0.9420 0.6175 0.2289 0.034 Uiso 1 1 calc R . . . .
H37B H 0.9463 0.5732 0.2859 0.034 Uiso 1 1 calc R . . . .
C38 C 0.7644(4) 0.4744(4) 0.23891(19) 0.0324(11) Uani 1 1 d . U . . .
H38A H 0.7241 0.5337 0.2559 0.039 Uiso 1 1 calc R . . . .
H38B H 0.7324 0.4436 0.1988 0.039 Uiso 1 1 calc R . . . .
O7 O 0.5197(2) 0.5149(2) 0.08318(12) 0.0265(7) Uani 1 1 d . U . . .
H7 H 0.4484 0.5026 0.0652 0.040 Uiso 1 1 calc GR . . . .
O8 O 0.2810(3) 0.1873(3) 0.03948(13) 0.0398(8) Uani 1 1 d . U . . .
H8 H 0.2198 0.1932 0.0211 0.060 Uiso 1 1 calc GR . . . .
O9 O 0.5577(3) 0.1177(2) 0.05508(12) 0.0334(7) Uani 1 1 d . U . . .
H9 H 0.5612 0.0607 0.0698 0.050 Uiso 1 1 calc GR . . . .
N5 N 0.6476(3) 0.3582(3) 0.04174(13) 0.0202(8) Uani 1 1 d . U . . .
H5C H 0.6503 0.3022 0.0106 0.024 Uiso 1 1 calc GR . . . .
H5D H 0.7159 0.3743 0.0675 0.024 Uiso 1 1 calc GR . . . .
H5E H 0.6567 0.4320 0.0327 0.024 Uiso 1 1 calc GR . . . .
C43 C 0.5217(4) 0.2020(3) 0.09416(17) 0.0243(9) Uani 1 1 d . U . . .
H43A H 0.5895 0.2428 0.1269 0.029 Uiso 1 1 calc R . . . .
H43B H 0.4333 0.1554 0.1071 0.029 Uiso 1 1 calc R . . . .
C44 C 0.5148(3) 0.3020(3) 0.06562(16) 0.0211(9) Uani 1 1 d . U . . .
C45 C 0.4983(4) 0.4100(3) 0.10701(17) 0.0245(9) Uani 1 1 d . U . . .
H45A H 0.4065 0.3785 0.1193 0.029 Uiso 1 1 calc R . . . .
H45B H 0.5632 0.4379 0.1403 0.029 Uiso 1 1 calc R . . . .
C46 C 0.4057(3) 0.2431(3) 0.01676(17) 0.0246(10) Uani 1 1 d . U . . .
H46A H 0.4047 0.3092 -0.0021 0.029 Uiso 1 1 calc R . . . .
H46B H 0.4221 0.1775 -0.0107 0.029 Uiso 1 1 calc R . . . .
O10 O 0.0773(3) 0.8630(3) 0.18010(12) 0.0257(7) Uani 1 1 d . U . . .
O11 O 0.2979(2) 0.7739(2) 0.05582(11) 0.0224(6) Uani 1 1 d . U . . .
H11 H 0.3691 0.8242 0.0758 0.034 Uiso 1 1 calc GR . . . .
O12 O -0.0466(2) 0.8363(2) 0.00980(10) 0.0225(6) Uani 1 1 d . U . . .
H12 H 0.0043 0.8490 -0.0159 0.034 Uiso 1 1 calc GR . . . .
N6 N 0.0216(3) 0.6998(2) 0.07592(13) 0.0187(7) Uani 1 1 d . U . . .
H6C H -0.0090 0.6605 0.0396 0.022 Uiso 1 1 calc GR . . . .
H6D H -0.0493 0.6951 0.0962 0.022 Uiso 1 1 calc GR . . . .
H6E H 0.0678 0.6608 0.0895 0.022 Uiso 1 1 calc GR . . . .
C47 C 0.1734(4) 0.8977(3) 0.14056(16) 0.0223(9) Uani 1 1 d . U . . .
H47A H 0.2466 0.8717 0.1478 0.027 Uiso 1 1 calc R . . . .
H47B H 0.2135 0.9914 0.1460 0.027 Uiso 1 1 calc R . . . .
C48 C 0.1133(3) 0.8372(3) 0.07993(15) 0.0181(9) Uani 1 1 d . U . . .
C49 C 0.0295(4) 0.9026(3) 0.06194(16) 0.0208(9) Uani 1 1 d . U . . .
H49A H -0.0323 0.9094 0.0906 0.025 Uiso 1 1 calc R . . . .
H49B H 0.0902 0.9900 0.0595 0.025 Uiso 1 1 calc R . . . .
C50 C 0.2250(3) 0.8438(3) 0.04257(16) 0.0194(9) Uani 1 1 d . U . . .
H50A H 0.1860 0.8091 0.0033 0.023 Uiso 1 1 calc R . . . .
H50B H 0.2879 0.9338 0.0465 0.023 Uiso 1 1 calc R . . . .
H10 H 0.046(4) 0.911(4) 0.1854(17) 0.020(13) Uiso 1 1 d . . . . .
O4 O 1.1553(2) 0.5845(2) 0.13962(10) 0.0209(6) Uani 1 1 d . U . . .
O5 O 1.2928(2) 0.4652(2) 0.02402(11) 0.0238(6) Uani 1 1 d . U . . .
O6 O 1.0855(2) 0.4574(2) 0.03266(11) 0.0230(6) Uani 1 1 d . U . . .
C39 C 1.1232(4) 0.5204(3) 0.22846(17) 0.0240(9) Uani 1 1 d . U . . .
H39A H 1.1609 0.4566 0.2159 0.029 Uiso 1 1 calc R . . . .
H39B H 1.1488 0.5548 0.2690 0.029 Uiso 1 1 calc R . . . .
C40 C 1.1840(4) 0.6265(3) 0.19896(16) 0.0252(10) Uani 1 1 d . U . . .
H40A H 1.1492 0.6920 0.2126 0.030 Uiso 1 1 calc R . . . .
H40B H 1.2827 0.6665 0.2082 0.030 Uiso 1 1 calc R . . . .
C41 C 1.2336(4) 0.5198(4) 0.11470(16) 0.0251(9) Uani 1 1 d . U . . .
H41A H 1.2157 0.4444 0.1303 0.030 Uiso 1 1 calc R . . . .
H41B H 1.3303 0.5768 0.1235 0.030 Uiso 1 1 calc R . . . .
C42 C 1.2005(4) 0.4782(3) 0.05209(17) 0.0212(9) Uani 1 1 d . U . . .
H16C H 0.063(3) 0.592(3) 0.9167(16) 0.016(11) Uiso 1 1 d . . . . .
H14C H -0.063(4) 0.020(4) 0.2399(18) 0.044(15) Uiso 1 1 d . . . . .
O13 O 0.19155(16) 0.22165(18) 0.17098(6) 0.0642(11) Uani 1 1 d . U . . .
O16 O 0.1192(2) 0.61524(19) 0.89789(6) 0.0265(7) Uani 1 1 d G U . . .
H16D H 0.0945 0.5946 0.8623 0.040 Uiso 1 1 d G . . . .
O15 O -0.07148(19) 0.15928(17) 0.08649(6) 0.0294(7) Uani 1 1 d G U . . .
H15C H -0.0896 0.2256 0.0892 0.044 Uiso 1 1 d G . . . .
H15D H -0.1388 0.0988 0.0963 0.044 Uiso 1 1 d G . . . .
O17 O 0.2202(2) 0.31874(18) 0.87131(6) 0.0333(7) Uani 1 1 d G U . . .
H17C H 0.2225 0.2540 0.8474 0.050 Uiso 1 1 d G . . . .
H17D H 0.2917 0.3530 0.8949 0.050 Uiso 1 1 d G . . . .
O14 O -0.03636(17) 0.03384(13) 0.21084(6) 0.0300(8) Uani 1 1 d G U . . .
H14D H -0.1039 0.0218 0.1882 0.045 Uiso 1 1 d G . . . .
H13C H 0.1296 0.1712 0.1877 0.045 Uiso 1 1 d G . . . .
H13D H 0.1563 0.2222 0.1394 0.045 Uiso 1 1 d G . . . .

loop_
_atom_site_aniso_label
_atom_site_aniso_U_11
_atom_site_aniso_U_22
_atom_site_aniso_U_33
_atom_site_aniso_U_23
_atom_site_aniso_U_13
_atom_site_aniso_U_12
Cl1A 0.0325(9) 0.0461(9) 0.0436(11) 0.0069(7) -0.0049(7) 0.0205(7)
Cl1B 0.081(4) 0.064(3) 0.027(3) -0.001(2) 0.004(3) 0.047(3)
Cl2A 0.0739(10) 0.0363(7) 0.0638(10) 0.0195(6) 0.0228(8) 0.0197(6)
O1 0.0231(15) 0.0315(15) 0.0266(17) 0.0150(13) 0.0026(13) 0.0101(12)
O2 0.0221(16) 0.0382(16) 0.0393(19) 0.0202(14) 0.0024(14) 0.0070(13)
O3 0.0263(15) 0.0235(14) 0.0373(19) 0.0096(13) -0.0048(14) 0.0092(12)
N1 0.036(2) 0.039(2) 0.034(2) -0.0019(17) -0.0021(17) 0.0184(17)
N2 0.035(2) 0.044(2) 0.024(2) 0.0038(17) -0.0025(17) 0.0207(17)
N3 0.028(2) 0.035(2) 0.049(3) 0.0143(18) 0.0123(18) 0.0137(16)
N4 0.0259(18) 0.0235(16) 0.028(2) 0.0091(15) 0.0075(15) 0.0107(14)
C1A 0.030(3) 0.032(5) 0.023(5) 0.014(3) 0.005(3) 0.014(3)
C2A 0.032(4) 0.034(4) 0.029(5) 0.009(3) 0.005(3) 0.011(3)
C3A 0.026(3) 0.041(4) 0.023(6) 0.005(4) 0.001(3) 0.001(3)
C4A 0.031(3) 0.034(4) 0.018(6) 0.001(3) 0.003(3) 0.007(3)
C4B 0.029(11) 0.034(8) 0.038(10) -0.001(7) -0.001(9) 0.011(10)
C5B 0.049(3) 0.045(3) 0.034(6) 0.006(3) 0.010(4) 0.026(3)
C6B 0.042(6) 0.061(6) 0.036(5) 0.003(4) 0.003(4) 0.026(5)
C1B 0.043(14) 0.042(9) 0.054(12) -0.008(10) 0.003(10) 0.013(11)
C2B 0.036(12) 0.043(9) 0.044(13) 0.003(8) -0.007(9) 0.025(9)
C3B 0.031(4) 0.035(3) 0.041(5) -0.006(4) -0.020(4) 0.012(3)
C5A 0.037(3) 0.044(3) 0.029(5) 0.009(3) -0.002(3) 0.020(3)
C6A 0.034(4) 0.037(4) 0.031(5) 0.015(3) 0.002(3) 0.017(3)
C7 0.038(3) 0.039(3) 0.035(3) 0.006(2) 0.000(2) 0.012(2)
C8A 0.039(6) 0.033(4) 0.028(4) 0.006(3) -0.004(4) 0.016(4)
C9A 0.049(3) 0.045(3) 0.034(6) 0.006(3) 0.010(4) 0.026(3)
C10A 0.042(6) 0.061(6) 0.036(5) 0.003(4) 0.003(4) 0.026(5)
C11A 0.056(7) 0.068(7) 0.054(5) -0.011(5) -0.009(4) 0.047(6)
C12A 0.055(6) 0.040(4) 0.059(8) -0.015(5) -0.017(6) 0.024(4)
C12B 0.027(9) 0.043(12) 0.034(15) 0.003(9) 0.019(9) 0.018(8)
C13B 0.035(8) 0.035(11) 0.031(15) 0.002(8) 0.013(9) 0.020(8)
C8B 0.029(6) 0.052(11) 0.007(12) 0.002(9) 0.002(7) 0.012(7)
C9B 0.037(3) 0.044(3) 0.029(5) 0.009(3) -0.002(3) 0.020(3)
C10B 0.026(8) 0.046(16) 0.024(15) 0.016(10) 0.000(9) 0.010(9)
C11B 0.030(3) 0.032(5) 0.023(5) 0.014(3) 0.005(3) 0.014(3)
C13A 0.031(4) 0.035(3) 0.041(5) -0.006(4) -0.020(4) 0.012(3)
C14 0.043(3) 0.052(3) 0.040(3) 0.004(2) 0.000(2) 0.033(2)
C15 0.038(3) 0.048(3) 0.036(3) 0.003(2) 0.004(2) 0.026(2)
C16 0.043(3) 0.045(3) 0.032(3) -0.002(2) -0.006(2) 0.029(2)
C17 0.035(3) 0.057(3) 0.036(3) 0.000(2) -0.005(2) 0.024(2)
C18 0.043(3) 0.033(2) 0.033(3) 0.011(2) 0.002(2) 0.018(2)
C19 0.035(2) 0.027(2) 0.025(3) 0.0109(19) 0.003(2) 0.0088(19)
C20 0.021(2) 0.031(2) 0.032(3) 0.0113(19) -0.0009(19) 0.0083(18)
C21 0.027(2) 0.018(2) 0.028(3) 0.0057(18) -0.001(2) 0.0073(18)
C22A 0.041(3) 0.036(2) 0.037(3) 0.013(2) 0.020(2) 0.018(2)
C23A 0.063(3) 0.064(3) 0.035(3) 0.013(2) -0.001(3) 0.029(3)
C24A 0.060(3) 0.078(4) 0.060(4) 0.008(3) -0.007(3) 0.052(3)
C25A 0.078(4) 0.069(3) 0.042(3) 0.011(3) 0.008(3) 0.048(3)
C26A 0.050(3) 0.041(3) 0.036(3) 0.011(2) 0.006(2) 0.023(2)
C27A 0.044(3) 0.041(3) 0.039(3) 0.020(2) 0.012(2) 0.022(2)
C28 0.032(2) 0.041(2) 0.034(3) 0.010(2) 0.003(2) 0.006(2)
C29A 0.034(3) 0.033(2) 0.029(3) 0.0028(19) 0.009(2) 0.009(2)
C30A 0.024(2) 0.029(2) 0.042(3) 0.000(2) 0.008(2) 0.0027(19)
C31A 0.036(3) 0.038(2) 0.035(3) 0.005(2) 0.014(2) 0.019(2)
C32A 0.031(2) 0.023(2) 0.049(3) 0.008(2) 0.020(2) 0.0087(19)
C33A 0.041(3) 0.031(2) 0.038(3) -0.007(2) 0.005(2) 0.013(2)
C34A 0.040(3) 0.041(3) 0.030(3) 0.003(2) 0.001(2) 0.012(2)
C35 0.031(2) 0.025(2) 0.045(3) 0.013(2) 0.008(2) 0.0046(19)
C36 0.037(2) 0.027(2) 0.032(3) 0.0144(19) 0.012(2) 0.0128(19)
C37 0.034(2) 0.033(2) 0.026(3) 0.0115(19) 0.007(2) 0.0183(19)
C38 0.030(2) 0.034(2) 0.041(3) 0.017(2) 0.013(2) 0.0162(19)
O7 0.0231(15) 0.0213(14) 0.0353(19) 0.0080(13) 0.0033(13) 0.0086(12)
O8 0.0144(14) 0.0459(18) 0.058(2) 0.0309(16) -0.0022(15) 0.0017(14)
O9 0.0415(18) 0.0255(15) 0.0397(19) 0.0112(13) 0.0048(15) 0.0186(14)
N5 0.0186(17) 0.0177(15) 0.024(2) 0.0048(14) 0.0016(14) 0.0068(13)
C43 0.019(2) 0.0210(19) 0.031(3) 0.0097(18) 0.0005(18) 0.0051(17)
C44 0.0146(19) 0.0195(18) 0.026(2) 0.0081(17) 0.0041(17) 0.0021(16)
C45 0.023(2) 0.028(2) 0.026(2) 0.0094(18) 0.0046(18) 0.0126(18)
C46 0.018(2) 0.022(2) 0.034(3) 0.0099(18) -0.0026(18) 0.0064(17)
O10 0.0255(16) 0.0305(16) 0.0243(18) 0.0067(13) 0.0046(13) 0.0144(14)
O11 0.0167(14) 0.0215(13) 0.0271(17) 0.0045(12) -0.0004(12) 0.0064(11)
O12 0.0196(14) 0.0289(14) 0.0198(16) 0.0091(12) 0.0019(12) 0.0089(12)
N6 0.0165(16) 0.0190(15) 0.0206(19) 0.0053(14) 0.0038(14) 0.0067(13)
C47 0.019(2) 0.0220(19) 0.023(2) 0.0000(17) 0.0027(17) 0.0073(17)
C48 0.0152(19) 0.0159(18) 0.019(2) 0.0050(16) 0.0004(16) 0.0016(15)
C49 0.018(2) 0.0212(19) 0.022(2) 0.0041(17) 0.0028(17) 0.0066(16)
C50 0.017(2) 0.0188(19) 0.025(2) 0.0075(17) 0.0012(17) 0.0086(16)
O4 0.0193(14) 0.0213(13) 0.0212(16) 0.0018(11) 0.0001(12) 0.0089(11)
O5 0.0197(14) 0.0230(14) 0.0310(17) 0.0076(12) 0.0065(13) 0.0105(12)
O6 0.0193(15) 0.0238(14) 0.0260(17) 0.0039(12) -0.0006(12) 0.0099(12)
C39 0.023(2) 0.027(2) 0.022(2) 0.0060(18) 0.0023(18) 0.0112(17)
C40 0.024(2) 0.022(2) 0.021(2) -0.0018(17) 0.0016(18) 0.0041(17)
C41 0.020(2) 0.030(2) 0.028(2) 0.0052(18) 0.0042(18) 0.0135(18)
C42 0.021(2) 0.0131(18) 0.028(2) 0.0059(17) 0.0005(19) 0.0045(16)
O13 0.084(3) 0.0386(18) 0.043(2) 0.0108(16) -0.0054(19) -0.0032(18)
O16 0.0192(16) 0.0296(15) 0.0255(18) 0.0065(13) 0.0047(14) 0.0046(13)
O15 0.0314(16) 0.0259(14) 0.0338(18) 0.0143(13) 0.0111(14) 0.0109(12)
O17 0.0226(15) 0.0348(16) 0.0337(18) -0.0052(13) 0.0017(13) 0.0094(13)
O14 0.0243(16) 0.0328(16) 0.030(2) 0.0037(14) -0.0016(15) 0.0107(13)

loop_
_atom_type_symbol
_atom_type_description
_atom_type_scat_dispersion_real
_atom_type_scat_dispersion_imag
_atom_type_scat_source
C C 0.0033 0.0016 'International Tables Vol C Tables 4.2.6.8 and 6.1.1.4'
H H 0.0000 0.0000 'International Tables Vol C Tables 4.2.6.8 and 6.1.1.4'
Cl Cl 0.1484 0.1585 'International Tables Vol C Tables 4.2.6.8 and 6.1.1.4'
N N 0.0061 0.0033 'International Tables Vol C Tables 4.2.6.8 and 6.1.1.4'
O O 0.0106 0.0060 'International Tables Vol C Tables 4.2.6.8 and 6.1.1.4'

loop_
_geom_angle_atom_site_label_1
_geom_angle_atom_site_label_2
_geom_angle_atom_site_label_3
_geom_angle
C20 O1 C19 113.7(3)
C7 N1 C17 110.6(3)
C14 N1 C7 111.4(4)
C14 N1 C17 106.9(4)
C15 N2 C18 110.4(3)
C16 N2 C15 109.1(3)
C16 N2 C18 109.3(3)
C28 N3 C35 115.7(3)
C28 N3 C38 109.5(3)
C38 N3 C35 106.5(3)
C37 N4 C36 109.5(3)
C39 N4 C36 109.5(3)
C39 N4 C37 110.7(3)
C2A C1A Cl1A 117.5(5)
C6A C1A Cl1A 120.9(5)
C6A C1A C2A 121.4(6)
C1A C2A H2A 121.5
C1A C2A C3A 117.0(6)
C3A C2A H2A 121.5
C2A C3A H3A 118.7
C4A C3A C2A 122.5(6)
C4A C3A H3A 118.7
C3A C4A C5A 118.1(6)
C3A C4A C7 123.5(7)
C5A C4A C7 118.3(7)
C5B C4B C3B 120.0
C5B C4B C7 132(3)
C3B C4B C7 107(2)
C4B C5B H5B 120.0
C4B C5B C6B 120.0
C6B C5B H5B 120.0
C5B C6B H6B 120.0
C1B C6B C5B 120.0
C1B C6B H6B 120.0
C6B C1B Cl1B 113(2)
C6B C1B C2B 120.0
C2B C1B Cl1B 122(2)
C1B C2B H2B 120.0
C3B C2B C1B 120.0
C3B C2B H2B 120.0
C4B C3B H3B 120.0
C2B C3B C4B 120.0
C2B C3B H3B 120.0
C4A C5A H5A 119.9
C6A C5A C4A 120.2(6)
C6A C5A H5A 119.9
C1A C6A C5A 120.7(6)
C1A C6A H6A 119.7
C5A C6A H6A 119.7
N1 C7 C4B 106.6(17)
N1 C7 H7B 110.5
N1 C7 H7A 109(3)
N1 C7 C8A 112.6(6)
N1 C7 C8B 113.0(14)
C4A C7 N1 111.9(6)
C4A C7 H7A 104(4)
C4A C7 C8A 109.6(9)
C4B C7 H7B 110.5
C4B C7 C8B 105(3)
C8A C7 H7A 109(4)
C8B C7 H7B 110.5
C9A C8A C7 118.1(7)
C9A C8A C13A 119.4(6)
C13A C8A C7 122.5(8)
C8A C9A H9A 120.1
C8A C9A C10A 119.9(6)
C10A C9A H9A 120.1
C9A C10A H10A 120.3
C11A C10A C9A 119.5(6)
C11A C10A H10A 120.3
C10A C11A H11A 119.8
C12A C11A C10A 120.3(7)
C12A C11A H11A 119.8
C11A C12A H12A 119.9
C11A C12A C13A 120.2(7)
C13A C12A H12A 119.9
C13B C12B H12B 120.0
C13B C12B C11B 120.0
C11B C12B H12B 120.0
C12B C13B H13B 120.0
C8B C13B C12B 120.0
C8B C13B H13B 120.0
C13B C8B C7 117.5(18)
C13B C8B C9B 120.0
C9B C8B C7 122.3(18)
C8B C9B H9B 120.0
C8B C9B C10B 120.0
C10B C9B H9B 120.0
C9B C10B H10B 120.0
C11B C10B C9B 120.0
C11B C10B H10B 120.0
C12B C11B H11B 120.0
C10B C11B C12B 120.0
C10B C11B H11B 120.0
C8A C13A H13A 119.7
C12A C13A C8A 120.6(6)
C12A C13A H13A 119.7
N1 C14 H14A 109.8
N1 C14 H14B 109.8
N1 C14 C15 109.5(4)
H14A C14 H14B 108.2
C15 C14 H14A 109.8
C15 C14 H14B 109.8
N2 C15 C14 110.4(4)
N2 C15 H15A 109.6
N2 C15 H15B 109.6
C14 C15 H15A 109.6
C14 C15 H15B 109.6
H15A C15 H15B 108.1
N2 C16 H16A 109.3
N2 C16 H16B 109.3
N2 C16 C17 111.6(4)
H16A C16 H16B 108.0
C17 C16 H16A 109.3
C17 C16 H16B 109.3
N1 C17 C16 109.2(4)
N1 C17 H17A 109.8
N1 C17 H17B 109.8
C16 C17 H17A 109.8
C16 C17 H17B 109.8
H17A C17 H17B 108.3
N2 C18 H18A 108.5
N2 C18 H18B 108.5
N2 C18 C19 115.0(3)
H18A C18 H18B 107.5
C19 C18 H18A 108.5
C19 C18 H18B 108.5
O1 C19 C18 107.8(3)
O1 C19 H19A 110.1
O1 C19 H19B 110.1
C18 C19 H19A 110.1
C18 C19 H19B 110.1
H19A C19 H19B 108.5
O1 C20 H20A 109.5
O1 C20 H20B 109.5
O1 C20 C21 110.7(3)
H20A C20 H20B 108.1
C21 C20 H20A 109.5
C21 C20 H20B 109.5
O2 C21 O3 126.4(4)
O2 C21 C20 118.4(4)
O3 C21 C20 115.2(3)
C23A C22A C27A 119.0(4)
C23A C22A C28 118.9(4)
C27A C22A C28 122.1(4)
C22A C23A H23A 120.3
C24A C23A C22A 119.4(5)
C24A C23A H23A 120.3
C23A C24A H24A 119.3
C25A C24A C23A 121.4(5)
C25A C24A H24A 119.3
C24A C25A H25A 120.1
C24A C25A C26A 119.9(5)
C26A C25A H25A 120.1
C25A C26A H26A 120.0
C25A C26A C27A 120.1(5)
C27A C26A H26A 120.0
C22A C27A C26A 120.2(4)
C22A C27A H27A 119.9
C26A C27A H27A 119.9
N3 C28 C22A 109.9(3)
N3 C28 H28 108.5
N3 C28 C29A 111.9(4)
C22A C28 H28 108.5
C29A C28 C22A 109.4(4)
C29A C28 H28 108.5
C30A C29A C28 122.8(4)
C34A C29A C28 117.7(4)
C34A C29A C30A 119.3(4)
C29A C30A H30A 119.8
C31A C30A C29A 120.5(4)
C31A C30A H30A 119.8
C30A C31A H31A 120.6
C30A C31A C32A 118.7(4)
C32A C31A H31A 120.6
C31A C32A Cl2A 119.9(4)
C33A C32A Cl2A 119.8(3)
C33A C32A C31A 120.2(4)
C32A C33A H33A 119.4
C34A C33A C32A 121.1(4)
C34A C33A H33A 119.4
C29A C34A H34A 119.9
C33A C34A C29A 120.2(4)
C33A C34A H34A 119.9
N3 C35 H35A 109.8
N3 C35 H35B 109.8
N3 C35 C36 109.3(3)
H35A C35 H35B 108.3
C36 C35 H35A 109.8
C36 C35 H35B 109.8
N4 C36 C35 111.5(3)
N4 C36 H36A 109.3
N4 C36 H36B 109.3
C35 C36 H36A 109.3
C35 C36 H36B 109.3
H36A C36 H36B 108.0
N4 C37 H37A 109.6
N4 C37 H37B 109.6
N4 C37 C38 110.2(3)
H37A C37 H37B 108.1
C38 C37 H37A 109.6
C38 C37 H37B 109.6
N3 C38 C37 110.2(3)
N3 C38 H38A 109.6
N3 C38 H38B 109.6
C37 C38 H38A 109.6
C37 C38 H38B 109.6
H38A C38 H38B 108.1
C45 O7 H7 109.5
C46 O8 H8 109.5
C43 O9 H9 109.5
H5C N5 H5D 109.5
H5C N5 H5E 109.5
H5D N5 H5E 109.5
C44 N5 H5C 109.5
C44 N5 H5D 109.5
C44 N5 H5E 109.5
O9 C43 H43A 110.2
O9 C43 H43B 110.2
O9 C43 C44 107.6(3)
H43A C43 H43B 108.5
C44 C43 H43A 110.2
C44 C43 H43B 110.2
N5 C44 C43 106.9(3)
N5 C44 C45 107.5(3)
N5 C44 C46 107.0(3)
C43 C44 C45 111.6(3)
C43 C44 C46 111.6(3)
C46 C44 C45 111.9(3)
O7 C45 C44 111.6(3)
O7 C45 H45A 109.3
O7 C45 H45B 109.3
C44 C45 H45A 109.3
C44 C45 H45B 109.3
H45A C45 H45B 108.0
O8 C46 C44 106.6(3)
O8 C46 H46A 110.4
O8 C46 H46B 110.4
C44 C46 H46A 110.4
C44 C46 H46B 110.4
H46A C46 H46B 108.6
C47 O10 H10 108(3)
C50 O11 H11 109.5
C49 O12 H12 109.5
H6C N6 H6D 109.5
H6C N6 H6E 109.5
H6D N6 H6E 109.5
C48 N6 H6C 109.5
C48 N6 H6D 109.5
C48 N6 H6E 109.5
O10 C47 H47A 108.9
O10 C47 H47B 108.9
O10 C47 C48 113.4(3)
H47A C47 H47B 107.7
C48 C47 H47A 108.9
C48 C47 H47B 108.9
N6 C48 C47 108.3(3)
N6 C48 C49 108.0(3)
N6 C48 C50 108.9(3)
C49 C48 C47 110.7(3)
C50 C48 C47 109.6(3)
C50 C48 C49 111.3(3)
O12 C49 C48 112.5(3)
O12 C49 H49A 109.1
O12 C49 H49B 109.1
C48 C49 H49A 109.1
C48 C49 H49B 109.1
H49A C49 H49B 107.8
O11 C50 C48 112.2(3)
O11 C50 H50A 109.2
O11 C50 H50B 109.2
C48 C50 H50A 109.2
C48 C50 H50B 109.2
H50A C50 H50B 107.9
C41 O4 C40 112.7(3)
N4 C39 H39A 108.9
N4 C39 H39B 108.9
N4 C39 C40 113.2(3)
H39A C39 H39B 107.8
C40 C39 H39A 108.9
C40 C39 H39B 108.9
O4 C40 C39 112.8(3)
O4 C40 H40A 109.0
O4 C40 H40B 109.0
C39 C40 H40A 109.0
C39 C40 H40B 109.0
H40A C40 H40B 107.8
O4 C41 H41A 109.5
O4 C41 H41B 109.5
O4 C41 C42 110.8(3)
H41A C41 H41B 108.1
C42 C41 H41A 109.5
C42 C41 H41B 109.5
O5 C42 C41 115.9(3)
O6 C42 O5 125.7(4)
O6 C42 C41 118.3(4)
H13C O13 H13D 109.5
H16C O16 H16D 115.9
H15C O15 H15D 109.5
H17C O17 H17D 109.5
H14C O14 H14D 108.6

loop_
_geom_bond_atom_site_label_1
_geom_bond_atom_site_label_2
_geom_bond_distance
Cl1A C1A 1.736(6)
Cl1B C1B 1.64(3)
Cl2A C32A 1.721(4)
O1 C19 1.422(4)
O1 C20 1.412(5)
O2 C21 1.247(5)
O3 C21 1.261(5)
N1 C7 1.464(5)
N1 C14 1.457(5)
N1 C17 1.480(6)
N2 C15 1.475(5)
N2 C16 1.458(5)
N2 C18 1.484(5)
N3 C28 1.457(5)
N3 C35 1.474(5)
N3 C38 1.468(5)
N4 C36 1.480(5)
N4 C37 1.474(5)
N4 C39 1.471(5)
C1A C2A 1.391(7)
C1A C6A 1.372(7)
C2A H2A 0.9500
C2A C3A 1.402(7)
C3A H3A 0.9500
C3A C4A 1.390(7)
C4A C5A 1.395(6)
C4A C7 1.463(9)
C4B C5B 1.3900
C4B C3B 1.3900
C4B C7 1.55(3)
C5B H5B 0.9500
C5B C6B 1.3900
C6B H6B 0.9500
C6B C1B 1.3900
C1B C2B 1.3900
C2B H2B 0.9500
C2B C3B 1.3900
C3B H3B 0.9500
C5A H5A 0.9500
C5A C6A 1.382(7)
C6A H6A 0.9500
C7 H7B 1.0000
C7 H7A 0.94(6)
C7 C8A 1.525(11)
C7 C8B 1.696(17)
C8A C9A 1.386(6)
C8A C13A 1.387(6)
C9A H9A 0.9500
C9A C10A 1.397(7)
C10A H10A 0.9500
C10A C11A 1.390(7)
C11A H11A 0.9500
C11A C12A 1.369(7)
C12A H12A 0.9500
C12A C13A 1.377(7)
C12B H12B 0.9500
C12B C13B 1.3900
C12B C11B 1.3900
C13B H13B 0.9500
C13B C8B 1.3900
C8B C9B 1.3900
C9B H9B 0.9500
C9B C10B 1.3900
C10B H10B 0.9500
C10B C11B 1.3900
C11B H11B 0.9500
C13A H13A 0.9500
C14 H14A 0.9900
C14 H14B 0.9900
C14 C15 1.519(6)
C15 H15A 0.9900
C15 H15B 0.9900
C16 H16A 0.9900
C16 H16B 0.9900
C16 C17 1.505(6)
C17 H17A 0.9900
C17 H17B 0.9900
C18 H18A 0.9900
C18 H18B 0.9900
C18 C19 1.492(6)
C19 H19A 0.9900
C19 H19B 0.9900
C20 H20A 0.9900
C20 H20B 0.9900
C20 C21 1.514(5)
C22A C23A 1.389(6)
C22A C27A 1.390(5)
C22A C28 1.539(6)
C23A H23A 0.9500
C23A C24A 1.388(6)
C24A H24A 0.9500
C24A C25A 1.362(6)
C25A H25A 0.9500
C25A C26A 1.367(6)
C26A H26A 0.9500
C26A C27A 1.396(5)
C27A H27A 0.9500
C28 H28 1.0000
C28 C29A 1.527(6)
C29A C30A 1.399(5)
C29A C34A 1.378(5)
C30A H30A 0.9500
C30A C31A 1.391(5)
C31A H31A 0.9500
C31A C32A 1.392(5)
C32A C33A 1.371(5)
C33A H33A 0.9500
C33A C34A 1.370(5)
C34A H34A 0.9500
C35 H35A 0.9900
C35 H35B 0.9900
C35 C36 1.505(6)
C36 H36A 0.9900
C36 H36B 0.9900
C37 H37A 0.9900
C37 H37B 0.9900
C37 C38 1.495(6)
C38 H38A 0.9900
C38 H38B 0.9900
O7 H7 0.8400
O7 C45 1.414(4)
O8 H8 0.8400
O8 C46 1.425(4)
O9 H9 0.8400
O9 C43 1.408(5)
N5 H5C 0.9100
N5 H5D 0.9100
N5 H5E 0.9100
N5 C44 1.508(4)
C43 H43A 0.9900
C43 H43B 0.9900
C43 C44 1.519(5)
C44 C45 1.528(5)
C44 C46 1.528(5)
C45 H45A 0.9900
C45 H45B 0.9900
C46 H46A 0.9900
C46 H46B 0.9900
O10 C47 1.427(4)
O10 H10 0.76(4)
O11 H11 0.8400
O11 C50 1.433(4)
O12 H12 0.8400
O12 C49 1.417(4)
N6 H6C 0.9100
N6 H6D 0.9100
N6 H6E 0.9100
N6 C48 1.505(4)
C47 H47A 0.9900
C47 H47B 0.9900
C47 C48 1.532(5)
C48 C49 1.527(5)
C48 C50 1.514(5)
C49 H49A 0.9900
C49 H49B 0.9900
C50 H50A 0.9900
C50 H50B 0.9900
O4 C40 1.433(5)
O4 C41 1.419(4)
O5 C42 1.263(4)
O6 C42 1.252(4)
C39 H39A 0.9900
C39 H39B 0.9900
C39 C40 1.499(5)
C40 H40A 0.9900
C40 H40B 0.9900
C41 H41A 0.9900
C41 H41B 0.9900
C41 C42 1.514(6)
O13 H13C 0.8711
O13 H13D 0.8700
O16 H16C 0.77(3)
O16 H16D 0.8709
O15 H15C 0.8693
O15 H15D 0.8699
O17 H17C 0.8701
O17 H17D 0.8698
O14 H14C 0.80(4)
O14 H14D 0.8693

loop_
_geom_torsion_atom_site_label_1
_geom_torsion_atom_site_label_2
_geom_torsion_atom_site_label_3
_geom_torsion_atom_site_label_4
_geom_torsion
Cl1A C1A C2A C3A -177.6(7)
Cl1A C1A C6A C5A 176.7(6)
Cl1B C1B C2B C3B -154(4)
Cl2A C32A C33A C34A 179.6(3)
O1 C20 C21 O2 -1.1(5)
O1 C20 C21 O3 179.3(3)
N1 C7 C8A C9A 35.3(11)
N1 C7 C8A C13A -145.9(9)
N1 C7 C8B C13B -44(2)
N1 C7 C8B C9B 131.5(17)
N1 C14 C15 N2 -61.2(5)
N2 C16 C17 N1 60.4(5)
N2 C18 C19 O1 60.4(5)
N3 C28 C29A C30A 47.1(6)
N3 C28 C29A C34A -137.4(4)
N3 C35 C36 N4 -59.4(5)
N4 C37 C38 N3 61.6(5)
N4 C39 C40 O4 -60.4(4)
C1A C2A C3A C4A 2.4(10)
C2A C1A C6A C5A 1.4(13)
C2A C3A C4A C5A -1.8(10)
C2A C3A C4A C7 -177.9(11)
C3A C4A C5A C6A 0.9(10)
C3A C4A C7 N1 -47.6(10)
C3A C4A C7 C8A 78.1(10)
C4A C5A C6A C1A -0.7(11)
C4A C7 C8A C9A -90.0(10)
C4A C7 C8A C13A 88.8(12)
C4B C5B C6B C1B 0.0
C4B C7 C8B C13B 72(2)
C4B C7 C8B C9B -112(2)
C5B C4B C3B C2B 0.0
C5B C4B C7 N1 51(3)
C5B C4B C7 C8B -69(3)
C5B C6B C1B Cl1B 156(4)
C5B C6B C1B C2B 0.0
C6B C1B C2B C3B 0.0
C1B C2B C3B C4B 0.0
C3B C4B C5B C6B 0.0
C3B C4B C7 N1 -138.5(19)
C3B C4B C7 C8B 101(3)
C5A C4A C7 N1 136.3(7)
C5A C4A C7 C8A -98.0(9)
C6A C1A C2A C3A -2.2(11)
C7 N1 C14 C15 -175.8(4)
C7 N1 C17 C16 176.0(4)
C7 C4A C5A C6A 177.2(10)
C7 C4B C5B C6B 169(5)
C7 C4B C3B C2B -172(4)
C7 C8A C9A C10A 179.2(13)
C7 C8A C13A C12A -178.9(14)
C7 C8B C9B C10B -175(3)
C8A C9A C10A C11A 0.7(10)
C9A C8A C13A C12A -0.1(10)
C9A C10A C11A C12A -2.2(12)
C10A C11A C12A C13A 2.5(13)
C11A C12A C13A C8A -1.4(12)
C12B C13B C8B C7 176(3)
C12B C13B C8B C9B 0.0
C13B C12B C11B C10B 0.0
C13B C8B C9B C10B 0.0
C8B C9B C10B C11B 0.0
C9B C10B C11B C12B 0.0
C11B C12B C13B C8B 0.0
C13A C8A C9A C10A 0.4(10)
C14 N1 C7 C4A -173.5(6)
C14 N1 C7 C4B 63(2)
C14 N1 C7 C8A 62.4(8)
C14 N1 C7 C8B 178.6(14)
C14 N1 C17 C16 -62.5(5)
C15 N2 C16 C17 -56.2(5)
C15 N2 C18 C19 66.7(5)
C16 N2 C15 C14 56.0(5)
C16 N2 C18 C19 -173.3(4)
C17 N1 C7 C4A -54.7(7)
C17 N1 C7 C4B -178(2)
C17 N1 C7 C8A -178.8(7)
C17 N1 C7 C8B -62.6(15)
C17 N1 C14 C15 63.2(5)
C18 N2 C15 C14 176.1(4)
C18 N2 C16 C17 -177.0(4)
C19 O1 C20 C21 173.5(3)
C20 O1 C19 C18 -177.3(3)
C22A C23A C24A C25A 2.9(8)
C22A C28 C29A C30A -75.0(5)
C22A C28 C29A C34A 100.6(5)
C23A C22A C27A C26A -1.6(6)
C23A C22A C28 N3 148.1(4)
C23A C22A C28 C29A -88.7(5)
C23A C24A C25A C26A -4.0(8)
C24A C25A C26A C27A 2.2(7)
C25A C26A C27A C22A 0.5(7)
C27A C22A C23A C24A -0.1(7)
C27A C22A C28 N3 -33.2(5)
C27A C22A C28 C29A 90.0(5)
C28 N3 C35 C36 -175.6(4)
C28 N3 C38 C37 169.9(4)
C28 C22A C23A C24A 178.7(4)
C28 C22A C27A C26A 179.7(4)
C28 C29A C30A C31A 175.1(4)
C28 C29A C34A C33A -175.9(4)
C29A C30A C31A C32A 0.8(6)
C30A C29A C34A C33A -0.2(7)
C30A C31A C32A Cl2A 180.0(3)
C30A C31A C32A C33A -0.7(6)
C31A C32A C33A C34A 0.3(7)
C32A C33A C34A C29A 0.2(7)
C34A C29A C30A C31A -0.3(6)
C35 N3 C28 C22A 173.7(4)
C35 N3 C28 C29A 51.9(5)
C35 N3 C38 C37 -64.3(4)
C36 N4 C37 C38 -55.1(4)
C36 N4 C39 C40 170.3(3)
C37 N4 C36 C35 54.7(4)
C37 N4 C39 C40 -68.9(4)
C38 N3 C28 C22A -66.0(5)
C38 N3 C28 C29A 172.2(3)
C38 N3 C35 C36 62.5(4)
O9 C43 C44 N5 -53.7(4)
O9 C43 C44 C45 -171.0(3)
O9 C43 C44 C46 63.0(4)
N5 C44 C45 O7 50.9(4)
N5 C44 C46 O8 178.5(3)
C43 C44 C45 O7 167.8(3)
C43 C44 C46 O8 61.9(4)
C45 C44 C46 O8 -63.9(4)
C46 C44 C45 O7 -66.3(4)
O10 C47 C48 N6 -43.6(4)
O10 C47 C48 C49 74.7(4)
O10 C47 C48 C50 -162.2(3)
N6 C48 C49 O12 -51.3(4)
N6 C48 C50 O11 -56.2(4)
C47 C48 C49 O12 -169.7(3)
C47 C48 C50 O11 62.1(4)
C49 C48 C50 O11 -175.1(3)
C50 C48 C49 O12 68.2(4)
O4 C41 C42 O5 153.9(3)
O4 C41 C42 O6 -27.4(4)
C39 N4 C36 C35 176.2(3)
C39 N4 C37 C38 -176.0(3)
C40 O4 C41 C42 -179.6(3)
C41 O4 C40 C39 -75.9(4)
